data_7024327
loop_
_publ_author_name
'Xie, Yun-Peng'
'Ma, Jian-Fang'
'Yang, Jin'
'Su, Min-Zhong'

_publ_section_title
;
 Monoorganooxotin cage, diorganotin ladders, diorganotin double chain and
 triorganotin single chain formed with phosphonate and arsonate ligands.
;
_journal_issue 6
_journal_name_full 'Dalton transactions (Cambridge, England : 2003)'
_journal_page_first 1568
_journal_page_last 1575
_journal_paper_doi 10.1039/b915255e
_journal_volume 39
_journal_year 2010
_chemical_formula_sum 'C42 H69 O9 P3 Sn3'
_chemical_formula_weight 1166.95
_chemical_name_systematic
;
?
;
_space_group_IT_number 14
_symmetry_cell_setting monoclinic
_symmetry_space_group_name_Hall '-P 2ybc'
_symmetry_space_group_name_H-M 'P 1 21/c 1'
_atom_sites_solution_hydrogens geom
_atom_sites_solution_primary direct
_atom_sites_solution_secondary difmap
_audit_creation_method SHELXL-97
_cell_angle_alpha 90.00
_cell_angle_beta 109.379(8)
_cell_angle_gamma 90.00
_cell_formula_units_Z 4
_cell_length_a 14.794(3)
_cell_length_b 21.870(5)
_cell_length_c 17.051(4)
_cell_measurement_reflns_used total
_cell_measurement_temperature 293(2)
_cell_measurement_theta_max 27.47
_cell_measurement_theta_min 3.06
_cell_volume 5204(2)
_computing_cell_refinement PROCESS-AUTO
_computing_data_collection PROCESS-AUTO
_computing_data_reduction PROCESS-AUTO
_computing_structure_refinement 'SHELXL-97 (Sheldrick, 2008)'
_computing_structure_solution 'SHELXL-97 (Sheldrick, 1997)'
_diffrn_ambient_temperature 293(2)
_diffrn_detector_area_resol_mean 10
_diffrn_measured_fraction_theta_full 0.984
_diffrn_measured_fraction_theta_max 0.976
_diffrn_measurement_device_type 'Rigaku RAXIS-RAPID'
_diffrn_measurement_method '\w scan'
_diffrn_radiation_monochromator graphite
_diffrn_radiation_source 'fine-focus sealed tube'
_diffrn_radiation_type MoK\a
_diffrn_radiation_wavelength 0.71073
_diffrn_reflns_av_R_equivalents 0.0646
_diffrn_reflns_av_sigmaI/netI 0.0556
_diffrn_reflns_limit_h_max 19
_diffrn_reflns_limit_h_min -19
_diffrn_reflns_limit_k_max 28
_diffrn_reflns_limit_k_min -28
_diffrn_reflns_limit_l_max 20
_diffrn_reflns_limit_l_min -22
_diffrn_reflns_number 47860
_diffrn_reflns_theta_full 25.00
_diffrn_reflns_theta_max 27.47
_diffrn_reflns_theta_min 3.06
_exptl_absorpt_coefficient_mu 1.566
_exptl_absorpt_correction_T_max 0.81
_exptl_absorpt_correction_T_min 0.76
_exptl_absorpt_correction_type multi-scan
_exptl_absorpt_process_details
;
Higashi,T (1995) Program for absorption correction.
Rigaku Corporation, Tokyo, Japan.
;
_exptl_crystal_colour block
_exptl_crystal_density_diffrn 1.489
_exptl_crystal_density_method 'not measured'
_exptl_crystal_description colorless
_exptl_crystal_F_000 2352
_exptl_crystal_size_max 0.289
_exptl_crystal_size_mid 0.139
_exptl_crystal_size_min 0.125
_refine_diff_density_max 1.312
_refine_diff_density_min -1.127
_refine_diff_density_rms 0.123
_refine_ls_extinction_method none
_refine_ls_goodness_of_fit_ref 1.050
_refine_ls_hydrogen_treatment constr
_refine_ls_matrix_type full
_refine_ls_number_parameters 453
_refine_ls_number_reflns 11628
_refine_ls_number_restraints 21
_refine_ls_restrained_S_all 1.062
_refine_ls_R_factor_all 0.0857
_refine_ls_R_factor_gt 0.0525
_refine_ls_shift/su_max 0.011
_refine_ls_shift/su_mean 0.001
_refine_ls_structure_factor_coef Fsqd
_refine_ls_weighting_details 'calc w=1/[\s^2^(Fo^2^)+(0.0841P)^2^+3.0748P] where P=(Fo^2^+2Fc^2^)/3'
_refine_ls_weighting_scheme calc
_refine_ls_wR_factor_gt 0.1374
_refine_ls_wR_factor_ref 0.1605
_reflns_number_gt 7901
_reflns_number_total 11628
_reflns_threshold_expression >2\s(I)
_cod_data_source_file b915255e.txt
_cod_data_source_block compound-2
_cod_depositor_comments
;
The following automatic conversions were performed:

'_symmetry_cell_setting' value 'Monoclinic' changed to 'monoclinic'
according to /home/saulius/struct/CIF-dictionaries/cif_core.dic
dictionary named 'cif_core.dic' version 2.4.2 from 2011-04-26.

Automatic conversion script
Id: cif_fix_values 1891 2012-01-12 08:04:46Z andrius 
;
_cod_original_cell_volume 5204.4(19)
_cod_original_sg_symbol_H-M p21/c
_cod_database_code 7024327

loop_
_symmetry_equiv_pos_as_xyz
'x, y, z'
'-x, y+1/2, -z+1/2'
'-x, -y, -z'
'x, -y-1/2, z-1/2'

loop_
_atom_site_label
_atom_site_type_symbol
_atom_site_fract_x
_atom_site_fract_y
_atom_site_fract_z
_atom_site_U_iso_or_equiv
_atom_site_adp_type
_atom_site_occupancy
_atom_site_symmetry_multiplicity
_atom_site_calc_flag
_atom_site_refinement_flags
C1 C 0.9677(7) 0.9383(4) 0.2639(5) 0.087(3) Uani 1 1 d D
H1A H 0.9109 0.9213 0.2721 0.104 Uiso 1 1 calc R
H1B H 0.9476 0.9553 0.2082 0.104 Uiso 1 1 calc R
C2 C 1.0323(13) 0.8869(8) 0.2651(11) 0.264(13) Uani 1 1 d D
H2A H 1.0679 0.8776 0.3228 0.317 Uiso 1 1 calc R
H2B H 0.9930 0.8515 0.2420 0.317 Uiso 1 1 calc R
C3 C 1.0971(13) 0.8940(12) 0.2238(18) 0.317(17) Uani 1 1 d D
H3A H 1.1329 0.9304 0.2480 0.381 Uiso 1 1 calc R
H3B H 1.0583 0.9055 0.1677 0.381 Uiso 1 1 calc R
C4 C 1.1673(12) 0.8535(9) 0.2125(15) 0.256(11) Uani 1 1 d D
H4A H 1.1998 0.8731 0.1791 0.383 Uiso 1 1 calc R
H4B H 1.1366 0.8170 0.1853 0.383 Uiso 1 1 calc R
H4C H 1.2129 0.8433 0.2657 0.383 Uiso 1 1 calc R
C5 C 1.1323(5) 1.0711(4) 0.3691(6) 0.085(3) Uani 1 1 d D
H5A H 1.1167 1.0973 0.3206 0.103 Uiso 1 1 calc R
H5B H 1.1315 1.0972 0.4149 0.103 Uiso 1 1 calc R
C6 C 1.2308(13) 1.0544(12) 0.3866(19) 0.365(17) Uiso 1 1 d D
H6A H 1.2326 1.0248 0.3447 0.438 Uiso 1 1 calc R
H6B H 1.2508 1.0331 0.4394 0.438 Uiso 1 1 calc R
C7 C 1.3096(13) 1.1037(10) 0.3911(17) 0.290(14) Uani 1 1 d D
H7A H 1.3038 1.1370 0.4267 0.348 Uiso 1 1 calc R
H7B H 1.3724 1.0855 0.4159 0.348 Uiso 1 1 calc R
C8 C 1.302(2) 1.1284(16) 0.309(2) 0.41(2) Uiso 1 1 d D
H8A H 1.3637 1.1423 0.3095 0.622 Uiso 1 1 calc R
H8B H 1.2576 1.1619 0.2958 0.622 Uiso 1 1 calc R
H8C H 1.2794 1.0969 0.2677 0.622 Uiso 1 1 calc R
C9 C 0.6602(5) 0.9249(3) 0.1071(5) 0.0631(18) Uani 1 1 d D
H9A H 0.6650 0.9388 0.1623 0.076 Uiso 1 1 calc R
H9B H 0.5955 0.9096 0.0815 0.076 Uiso 1 1 calc R
C10 C 0.7261(6) 0.8723(4) 0.1172(6) 0.086(3) Uani 1 1 d D
H10A H 0.7914 0.8874 0.1345 0.103 Uiso 1 1 calc R
H10B H 0.7132 0.8525 0.0637 0.103 Uiso 1 1 calc R
C11 C 0.7183(9) 0.8254(5) 0.1791(10) 0.149(6) Uani 1 1 d D
H11A H 0.7171 0.8469 0.2285 0.179 Uiso 1 1 calc R
H11B H 0.6570 0.8049 0.1559 0.179 Uiso 1 1 calc R
C12 C 0.7929(11) 0.7786(7) 0.2048(11) 0.202(8) Uani 1 1 d D
H12A H 0.7809 0.7524 0.2454 0.302 Uiso 1 1 calc R
H12B H 0.8543 0.7979 0.2286 0.302 Uiso 1 1 calc R
H12C H 0.7925 0.7549 0.1574 0.302 Uiso 1 1 calc R
C13 C 0.7495(5) 1.0390(4) -0.0381(5) 0.071(2) Uani 1 1 d D
C14 C 0.7752(15) 0.9904(8) -0.0916(12) 0.104(7) Uani 0.50 1 d PD
C14' C 0.8479(13) 1.0111(10) -0.0218(17) 0.130(9) Uani 0.50 1 d PD
C15 C 0.8405(13) 0.9440(7) -0.0394(14) 0.215(10) Uani 1 1 d D
C16 C 0.8941(16) 0.9041(11) -0.0717(15) 0.300(13) Uiso 1 1 d D
H16A H 0.9301 0.8765 -0.0289 0.451 Uiso 1 1 calc R
H16B H 0.9372 0.9274 -0.0914 0.451 Uiso 1 1 calc R
H16C H 0.8514 0.8811 -0.1170 0.451 Uiso 1 1 calc R
C17 C 0.6908(5) 0.9781(3) 0.3433(5) 0.0623(18) Uani 1 1 d D
H17A H 0.7274 0.9596 0.3116 0.075 Uiso 1 1 calc R
H17B H 0.7270 0.9725 0.4017 0.075 Uiso 1 1 calc R
C18 C 0.5983(6) 0.9445(4) 0.3243(7) 0.099(3) Uani 1 1 d D
H18A H 0.6121 0.9018 0.3383 0.119 Uiso 1 1 calc R
H18B H 0.5647 0.9468 0.2649 0.119 Uiso 1 1 calc R
C19 C 0.5316(9) 0.9679(6) 0.3694(10) 0.145(5) Uani 1 1 d D
H19A H 0.5684 0.9698 0.4282 0.175 Uiso 1 1 calc R
H19B H 0.5139 1.0095 0.3510 0.175 Uiso 1 1 calc R
C20 C 0.4403(11) 0.9334(7) 0.3608(15) 0.258(12) Uani 1 1 d D
H20A H 0.4057 0.9541 0.3916 0.388 Uiso 1 1 calc R
H20B H 0.4557 0.8927 0.3820 0.388 Uiso 1 1 calc R
H20C H 0.4014 0.9316 0.3032 0.388 Uiso 1 1 calc R
C21 C 0.5997(5) 1.1442(3) 0.3462(5) 0.0643(19) Uani 1 1 d D
H21A H 0.5324 1.1372 0.3158 0.077 Uiso 1 1 calc R
H21B H 0.6078 1.1420 0.4050 0.077 Uiso 1 1 calc R
C22 C 0.6246(6) 1.2070(4) 0.3274(6) 0.084(2) Uani 1 1 d D
H22A H 0.6132 1.2107 0.2682 0.101 Uiso 1 1 calc R
H22B H 0.6922 1.2144 0.3563 0.101 Uiso 1 1 calc R
C23 C 0.5654(8) 1.2550(4) 0.3538(8) 0.117(4) Uani 1 1 d D
H23A H 0.4980 1.2480 0.3237 0.140 Uiso 1 1 calc R
H23B H 0.5753 1.2501 0.4126 0.140 Uiso 1 1 calc R
C24 C 0.5904(11) 1.3187(5) 0.3383(11) 0.187(7) Uani 1 1 d D
H24A H 0.5516 1.3469 0.3564 0.281 Uiso 1 1 calc R
H24B H 0.5789 1.3243 0.2799 0.281 Uiso 1 1 calc R
H24C H 0.6568 1.3262 0.3685 0.281 Uiso 1 1 calc R
C31 C 0.8288(5) 1.1570(3) 0.1473(5) 0.0632(18) Uani 1 1 d .
C32 C 0.7540(6) 1.1978(5) 0.1256(7) 0.108(4) Uani 1 1 d .
H32 H 0.6996 1.1892 0.1393 0.130 Uiso 1 1 calc R
C33 C 0.7578(8) 1.2516(5) 0.0835(8) 0.130(5) Uani 1 1 d .
H33 H 0.7090 1.2804 0.0734 0.156 Uiso 1 1 calc R
C34 C 0.8336(9) 1.2615(6) 0.0575(8) 0.130(4) Uani 1 1 d .
H34 H 0.8338 1.2947 0.0235 0.156 Uiso 1 1 calc R
C35 C 0.9070(9) 1.2238(6) 0.0805(10) 0.163(7) Uani 1 1 d .
H35 H 0.9607 1.2326 0.0657 0.195 Uiso 1 1 calc R
C36 C 0.9067(8) 1.1724(5) 0.1251(9) 0.133(5) Uani 1 1 d .
H36 H 0.9603 1.1472 0.1409 0.159 Uiso 1 1 calc R
C37 C 0.4717(4) 1.1434(3) 0.0990(4) 0.0551(16) Uani 1 1 d .
C38 C 0.4059(5) 1.1581(4) 0.1363(5) 0.076(2) Uani 1 1 d .
H38 H 0.3875 1.1284 0.1670 0.091 Uiso 1 1 calc R
C39 C 0.3658(6) 1.2158(5) 0.1298(7) 0.102(3) Uani 1 1 d .
H39 H 0.3208 1.2246 0.1554 0.123 Uiso 1 1 calc R
C40 C 0.3927(8) 1.2591(5) 0.0857(8) 0.120(4) Uani 1 1 d .
H40 H 0.3664 1.2981 0.0817 0.144 Uiso 1 1 calc R
C41 C 0.4566(7) 1.2469(4) 0.0477(8) 0.112(4) Uani 1 1 d .
H41 H 0.4745 1.2773 0.0176 0.134 Uiso 1 1 calc R
C42 C 0.4964(5) 1.1884(4) 0.0530(6) 0.080(2) Uani 1 1 d .
H42 H 0.5396 1.1798 0.0255 0.096 Uiso 1 1 calc R
O4 O 0.9278(3) 1.0772(2) 0.2618(3) 0.0580(11) Uani 1 1 d .
O5 O 0.7859(3) 1.0357(2) 0.1491(3) 0.0597(12) Uani 1 1 d .
O6 O 0.7608(3) 1.1077(2) 0.2557(3) 0.0564(11) Uani 1 1 d .
O7 O 0.5887(3) 1.0695(2) 0.0562(3) 0.0566(11) Uani 1 1 d .
O8 O 0.5718(3) 1.0553(2) 0.1989(3) 0.0619(12) Uani 1 1 d .
P2 P 0.82582(10) 1.08925(8) 0.20557(10) 0.0475(4) Uani 1 1 d .
P3 P 0.52055(10) 1.06771(8) 0.10809(10) 0.0489(4) Uani 1 1 d .
Sn1 Sn 1.01354(3) 1.01213(2) 0.34780(3) 0.04658(13) Uani 1 1 d .
Sn2 Sn 0.67448(3) 1.002838(19) 0.03869(3) 0.04542(13) Uani 1 1 d .
Sn3 Sn 0.67963(3) 1.073237(19) 0.31781(3) 0.04445(13) Uani 1 1 d .
P1 P 0.89855(10) 1.07257(7) 0.46676(10) 0.0438(3) Uiso 1 1 d .
O1 O 0.9208(3) 1.02361(19) 0.4111(3) 0.0470(9) Uiso 1 1 d .
O3 O 0.7983(3) 1.0967(2) 0.4268(3) 0.0534(10) Uiso 1 1 d .
O2 O 0.9128(3) 1.0486(2) 0.5524(3) 0.0573(11) Uiso 1 1 d .
C25 C 0.9815(4) 1.1346(3) 0.4752(4) 0.0553(15) Uiso 1 1 d .
C26 C 0.9605(5) 1.1801(4) 0.4153(5) 0.072(2) Uiso 1 1 d .
H26 H 0.9022 1.1799 0.3721 0.086 Uiso 1 1 calc R
C30 C 1.0681(5) 1.1366(4) 0.5394(5) 0.074(2) Uiso 1 1 d .
H30 H 1.0829 1.1062 0.5797 0.089 Uiso 1 1 calc R
C28 C 1.1109(7) 1.2271(5) 0.4863(6) 0.097(3) Uiso 1 1 d .
H28 H 1.1534 1.2594 0.4910 0.116 Uiso 1 1 calc R
C29 C 1.1338(7) 1.1836(4) 0.5447(6) 0.092(3) Uiso 1 1 d .
H29 H 1.1921 1.1846 0.5878 0.110 Uiso 1 1 calc R
C27 C 1.0279(6) 1.2263(5) 0.4202(6) 0.095(3) Uiso 1 1 d .
H27 H 1.0161 1.2560 0.3790 0.114 Uiso 1 1 calc R
O9 O 0.4394(3) 1.0229(2) 0.0738(3) 0.0598(11) Uiso 1 1 d .

loop_
_atom_site_aniso_label
_atom_site_aniso_U_11
_atom_site_aniso_U_22
_atom_site_aniso_U_33
_atom_site_aniso_U_23
_atom_site_aniso_U_13
_atom_site_aniso_U_12
C1 0.114(7) 0.077(6) 0.057(5) -0.025(4) 0.012(4) 0.013(5)
C2 0.28(2) 0.26(2) 0.199(19) -0.135(18) 0.019(17) 0.13(2)
C3 0.181(19) 0.44(4) 0.40(4) 0.12(3) 0.20(2) 0.13(2)
C4 0.169(15) 0.26(2) 0.37(3) -0.03(2) 0.132(18) 0.053(16)
C5 0.040(4) 0.096(6) 0.117(7) -0.023(5) 0.021(4) -0.009(4)
C7 0.162(16) 0.22(2) 0.45(4) 0.03(3) 0.04(2) -0.090(16)
C9 0.060(4) 0.068(5) 0.056(4) 0.002(3) 0.013(3) -0.002(3)
C10 0.070(5) 0.069(5) 0.114(7) 0.024(5) 0.024(5) 0.002(4)
C11 0.127(9) 0.079(7) 0.251(17) 0.059(9) 0.075(10) 0.031(7)
C12 0.212(16) 0.163(16) 0.226(19) 0.085(14) 0.066(15) -0.005(13)
C13 0.064(4) 0.090(6) 0.069(5) 0.005(4) 0.036(4) -0.009(4)
C14 0.112(16) 0.114(17) 0.111(18) -0.002(13) 0.071(15) -0.016(13)
C14' 0.122(19) 0.17(3) 0.12(2) 0.001(18) 0.069(17) -0.016(17)
C15 0.26(2) 0.123(12) 0.37(3) 0.061(15) 0.25(2) 0.076(13)
C17 0.066(4) 0.051(4) 0.064(5) 0.005(3) 0.012(3) -0.003(3)
C18 0.101(7) 0.060(5) 0.143(9) 0.002(6) 0.048(6) -0.013(5)
C19 0.136(10) 0.118(10) 0.218(16) 0.010(10) 0.106(11) -0.015(8)
C20 0.185(16) 0.161(15) 0.50(4) 0.038(19) 0.21(2) -0.040(12)
C21 0.053(4) 0.072(5) 0.060(4) -0.010(4) 0.008(3) 0.017(3)
C22 0.084(5) 0.077(6) 0.093(7) -0.007(5) 0.031(5) 0.016(4)
C23 0.137(9) 0.082(7) 0.134(10) -0.022(7) 0.049(7) 0.021(6)
C24 0.200(15) 0.072(8) 0.30(2) -0.010(11) 0.097(15) 0.026(9)
C31 0.066(4) 0.064(4) 0.061(5) 0.008(4) 0.022(3) -0.009(3)
C32 0.077(6) 0.097(7) 0.144(9) 0.069(7) 0.027(6) 0.009(5)
C33 0.103(8) 0.094(8) 0.180(12) 0.067(8) 0.030(8) 0.011(6)
C34 0.132(9) 0.111(9) 0.147(11) 0.062(8) 0.047(8) -0.025(8)
C35 0.137(10) 0.145(12) 0.256(18) 0.105(12) 0.131(12) 0.031(9)
C36 0.111(8) 0.109(8) 0.215(14) 0.081(9) 0.104(9) 0.027(6)
C37 0.047(3) 0.067(4) 0.046(4) -0.009(3) 0.009(3) 0.005(3)
C38 0.062(4) 0.110(7) 0.060(5) 0.008(4) 0.025(4) 0.023(4)
C39 0.077(6) 0.114(8) 0.120(9) -0.015(7) 0.036(6) 0.039(6)
C40 0.116(8) 0.074(7) 0.165(12) -0.004(7) 0.041(8) 0.034(6)
C41 0.095(7) 0.061(6) 0.185(12) 0.004(6) 0.055(7) 0.012(5)
C42 0.071(5) 0.068(5) 0.100(7) 0.000(5) 0.029(4) 0.009(4)
O4 0.042(2) 0.073(3) 0.050(3) 0.006(2) 0.0035(18) -0.006(2)
O5 0.046(2) 0.062(3) 0.059(3) -0.006(2) 0.000(2) -0.001(2)
O6 0.054(2) 0.062(3) 0.056(3) 0.008(2) 0.021(2) -0.003(2)
O7 0.053(2) 0.056(3) 0.060(3) 0.002(2) 0.018(2) 0.0113(19)
O8 0.050(2) 0.091(4) 0.037(2) -0.003(2) 0.0034(18) 0.001(2)
P2 0.0398(8) 0.0568(10) 0.0415(9) 0.0041(7) 0.0076(6) -0.0046(6)
P3 0.0367(8) 0.0587(10) 0.0453(9) -0.0039(7) 0.0056(6) 0.0023(6)
Sn1 0.0357(2) 0.0616(3) 0.0403(2) -0.00694(18) 0.00981(16) 0.00067(17)
Sn2 0.0379(2) 0.0507(3) 0.0446(3) 0.00015(18) 0.00955(17) 0.00074(16)
Sn3 0.0379(2) 0.0510(3) 0.0412(2) 0.00026(17) 0.00893(16) 0.00286(16)

loop_
_atom_type_symbol
_atom_type_description
_atom_type_scat_dispersion_real
_atom_type_scat_dispersion_imag
_atom_type_scat_source
C C 0.0033 0.0016 'International Tables Vol C Tables 4.2.6.8 and 6.1.1.4'
H H 0.0000 0.0000 'International Tables Vol C Tables 4.2.6.8 and 6.1.1.4'
O O 0.0106 0.0060 'International Tables Vol C Tables 4.2.6.8 and 6.1.1.4'
P P 0.1023 0.0942 'International Tables Vol C Tables 4.2.6.8 and 6.1.1.4'
Sn Sn -0.6537 1.4246 'International Tables Vol C Tables 4.2.6.8 and 6.1.1.4'

loop_
_geom_angle_atom_site_label_1
_geom_angle_atom_site_label_2
_geom_angle_atom_site_label_3
_geom_angle
_geom_angle_site_symmetry_1
_geom_angle_site_symmetry_3
C2 C1 Sn1 120.8(9) . .
C2 C1 H1A 107.1 . .
Sn1 C1 H1A 107.1 . .
C2 C1 H1B 107.1 . .
Sn1 C1 H1B 107.1 . .
H1A C1 H1B 106.8 . .
C3 C2 C1 117.9(18) . .
C3 C2 H2A 107.8 . .
C1 C2 H2A 107.8 . .
C3 C2 H2B 107.8 . .
C1 C2 H2B 107.8 . .
H2A C2 H2B 107.2 . .
C2 C3 C4 132(2) . .
C2 C3 H3A 104.4 . .
C4 C3 H3A 104.4 . .
C2 C3 H3B 104.4 . .
C4 C3 H3B 104.4 . .
H3A C3 H3B 105.6 . .
C3 C4 H4A 109.5 . .
C3 C4 H4B 109.5 . .
H4A C4 H4B 109.5 . .
C3 C4 H4C 109.5 . .
H4A C4 H4C 109.5 . .
H4B C4 H4C 109.5 . .
C6 C5 Sn1 127.6(12) . .
C6 C5 H5A 105.4 . .
Sn1 C5 H5A 105.4 . .
C6 C5 H5B 105.4 . .
Sn1 C5 H5B 105.4 . .
H5A C5 H5B 106.0 . .
C5 C6 C7 121.4(19) . .
C5 C6 H6A 107.0 . .
C7 C6 H6A 107.0 . .
C5 C6 H6B 107.0 . .
C7 C6 H6B 107.0 . .
H6A C6 H6B 106.7 . .
C8 C7 C6 112.5(17) . .
C8 C7 H7A 109.1 . .
C6 C7 H7A 109.1 . .
C8 C7 H7B 109.1 . .
C6 C7 H7B 109.1 . .
H7A C7 H7B 107.8 . .
C7 C8 H8A 109.5 . .
C7 C8 H8B 109.5 . .
H8A C8 H8B 109.5 . .
C7 C8 H8C 109.5 . .
H8A C8 H8C 109.5 . .
H8B C8 H8C 109.5 . .
C10 C9 Sn2 120.6(5) . .
C10 C9 H9A 107.2 . .
Sn2 C9 H9A 107.2 . .
C10 C9 H9B 107.2 . .
Sn2 C9 H9B 107.2 . .
H9A C9 H9B 106.8 . .
C9 C10 C11 114.3(8) . .
C9 C10 H10A 108.7 . .
C11 C10 H10A 108.7 . .
C9 C10 H10B 108.7 . .
C11 C10 H10B 108.7 . .
H10A C10 H10B 107.6 . .
C12 C11 C10 117.5(11) . .
C12 C11 H11A 107.9 . .
C10 C11 H11A 107.9 . .
C12 C11 H11B 107.9 . .
C10 C11 H11B 107.9 . .
H11A C11 H11B 107.2 . .
C11 C12 H12A 109.5 . .
C11 C12 H12B 109.5 . .
H12A C12 H12B 109.5 . .
C11 C12 H12C 109.5 . .
H12A C12 H12C 109.5 . .
H12B C12 H12C 109.5 . .
C14' C13 C14 54.3(12) . .
C14' C13 Sn2 113.7(10) . .
C14 C13 Sn2 113.1(8) . .
C14' C14 C15 62.8(11) . .
C14' C14 C13 62.4(10) . .
C15 C14 C13 111.1(14) . .
C14 C14' C15 61.5(11) . .
C14 C14' C13 63.3(11) . .
C15 C14' C13 110.8(14) . .
C16 C15 C14 122.0(19) . .
C16 C15 C14' 132.3(17) . .
C14 C15 C14' 55.7(13) . .
C15 C16 H16A 109.5 . .
C15 C16 H16B 109.5 . .
H16A C16 H16B 109.5 . .
C15 C16 H16C 109.5 . .
H16A C16 H16C 109.5 . .
H16B C16 H16C 109.5 . .
C18 C17 Sn3 115.8(5) . .
C18 C17 H17A 108.3 . .
Sn3 C17 H17A 108.3 . .
C18 C17 H17B 108.3 . .
Sn3 C17 H17B 108.3 . .
H17A C17 H17B 107.4 . .
C17 C18 C19 115.2(8) . .
C17 C18 H18A 108.5 . .
C19 C18 H18A 108.5 . .
C17 C18 H18B 108.5 . .
C19 C18 H18B 108.5 . .
H18A C18 H18B 107.5 . .
C20 C19 C18 119.4(12) . .
C20 C19 H19A 107.5 . .
C18 C19 H19A 107.5 . .
C20 C19 H19B 107.5 . .
C18 C19 H19B 107.5 . .
H19A C19 H19B 107.0 . .
C19 C20 H20A 109.5 . .
C19 C20 H20B 109.5 . .
H20A C20 H20B 109.5 . .
C19 C20 H20C 109.5 . .
H20A C20 H20C 109.5 . .
H20B C20 H20C 109.5 . .
C22 C21 Sn3 115.7(5) . .
C22 C21 H21A 108.4 . .
Sn3 C21 H21A 108.4 . .
C22 C21 H21B 108.4 . .
Sn3 C21 H21B 108.4 . .
H21A C21 H21B 107.4 . .
C21 C22 C23 111.3(7) . .
C21 C22 H22A 109.4 . .
C23 C22 H22A 109.4 . .
C21 C22 H22B 109.4 . .
C23 C22 H22B 109.4 . .
H22A C22 H22B 108.0 . .
C24 C23 C22 112.9(10) . .
C24 C23 H23A 109.0 . .
C22 C23 H23A 109.0 . .
C24 C23 H23B 109.0 . .
C22 C23 H23B 109.0 . .
H23A C23 H23B 107.8 . .
C23 C24 H24A 109.5 . .
C23 C24 H24B 109.5 . .
H24A C24 H24B 109.5 . .
C23 C24 H24C 109.5 . .
H24A C24 H24C 109.5 . .
H24B C24 H24C 109.5 . .
C36 C31 C32 116.3(8) . .
C36 C31 P2 122.3(7) . .
C32 C31 P2 121.4(6) . .
C31 C32 C33 121.6(9) . .
C31 C32 H32 119.2 . .
C33 C32 H32 119.2 . .
C34 C33 C32 119.0(11) . .
C34 C33 H33 120.5 . .
C32 C33 H33 120.5 . .
C35 C34 C33 119.6(10) . .
C35 C34 H34 120.2 . .
C33 C34 H34 120.2 . .
C34 C35 C36 122.0(10) . .
C34 C35 H35 119.0 . .
C36 C35 H35 119.0 . .
C35 C36 C31 121.2(10) . .
C35 C36 H36 119.4 . .
C31 C36 H36 119.4 . .
C38 C37 C42 117.3(7) . .
C38 C37 P3 120.5(6) . .
C42 C37 P3 122.2(5) . .
C37 C38 C39 122.0(9) . .
C37 C38 H38 119.0 . .
C39 C38 H38 119.0 . .
C40 C39 C38 119.2(9) . .
C40 C39 H39 120.4 . .
C38 C39 H39 120.4 . .
C41 C40 C39 121.1(10) . .
C41 C40 H40 119.5 . .
C39 C40 H40 119.5 . .
C40 C41 C42 120.0(11) . .
C40 C41 H41 120.0 . .
C42 C41 H41 120.0 . .
C37 C42 C41 120.3(9) . .
C37 C42 H42 119.9 . .
C41 C42 H42 119.9 . .
P2 O4 Sn1 142.2(3) . .
P2 O5 Sn2 146.6(3) . .
P2 O6 Sn3 142.5(3) . .
P3 O7 Sn2 128.9(3) . .
P3 O8 Sn3 153.7(3) . .
O5 P2 O4 111.4(3) . .
O5 P2 O6 112.0(3) . .
O4 P2 O6 111.6(3) . .
O5 P2 C31 111.4(3) . .
O4 P2 C31 107.0(3) . .
O6 P2 C31 103.0(3) . .
O8 P3 O9 110.2(3) . .
O8 P3 O7 113.0(3) . .
O9 P3 O7 112.4(3) . .
O8 P3 C37 107.8(3) . .
O9 P3 C37 108.7(3) . .
O7 P3 C37 104.4(3) . .
O1 Sn1 C5 120.4(3) . .
O1 Sn1 C1 109.5(3) . .
C5 Sn1 C1 130.1(4) . .
O1 Sn1 O4 86.01(17) . .
C5 Sn1 O4 89.0(3) . .
C1 Sn1 O4 93.4(3) . .
O1 Sn1 O2 84.85(16) . 3_776
C5 Sn1 O2 93.8(3) . 3_776
C1 Sn1 O2 91.6(3) . 3_776
O4 Sn1 O2 170.61(18) . 3_776
O7 Sn2 C9 108.5(2) . .
O7 Sn2 C13 107.7(3) . .
C9 Sn2 C13 143.7(3) . .
O7 Sn2 O9 88.63(18) . 3_675
C9 Sn2 O9 95.1(2) . 3_675
C13 Sn2 O9 87.8(2) . 3_675
O7 Sn2 O5 88.07(17) . .
C9 Sn2 O5 88.5(2) . .
C13 Sn2 O5 90.6(3) . .
O9 Sn2 O5 175.73(17) 3_675 .
O6 Sn3 C21 109.1(2) . .
O6 Sn3 C17 117.4(2) . .
C21 Sn3 C17 133.5(3) . .
O6 Sn3 O3 84.59(17) . .
C21 Sn3 O3 89.2(2) . .
C17 Sn3 O3 94.1(2) . .
O6 Sn3 O8 87.56(18) . .
C21 Sn3 O8 93.1(2) . .
C17 Sn3 O8 89.9(2) . .
O3 Sn3 O8 172.14(17) . .
O2 P1 O3 111.2(3) . .
O2 P1 O1 111.6(3) . .
O3 P1 O1 110.1(2) . .
O2 P1 C25 108.3(3) . .
O3 P1 C25 108.3(3) . .
O1 P1 C25 107.1(3) . .
P1 O1 Sn1 137.6(2) . .
P1 O3 Sn3 134.9(3) . .
P1 O2 Sn1 149.1(3) . 3_776
C30 C25 C26 118.9(7) . .
C30 C25 P1 121.0(6) . .
C26 C25 P1 120.1(5) . .
C25 C26 C27 119.5(8) . .
C25 C26 H26 120.2 . .
C27 C26 H26 120.2 . .
C25 C30 C29 121.1(8) . .
C25 C30 H30 119.4 . .
C29 C30 H30 119.4 . .
C29 C28 C27 122.8(10) . .
C29 C28 H28 118.6 . .
C27 C28 H28 118.6 . .
C28 C29 C30 118.5(9) . .
C28 C29 H29 120.8 . .
C30 C29 H29 120.8 . .
C28 C27 C26 119.0(10) . .
C28 C27 H27 120.5 . .
C26 C27 H27 120.5 . .
P3 O9 Sn2 142.8(3) . 3_675

loop_
_geom_bond_atom_site_label_1
_geom_bond_atom_site_label_2
_geom_bond_distance
_geom_bond_site_symmetry_2
C1 C2 1.471(13) .
C1 Sn1 2.115(7) .
C1 H1A 0.9700 .
C1 H1B 0.9700 .
C2 C3 1.375(16) .
C2 H2A 0.9700 .
C2 H2B 0.9700 .
C3 C4 1.425(15) .
C3 H3A 0.9700 .
C3 H3B 0.9700 .
C4 H4A 0.9600 .
C4 H4B 0.9600 .
C4 H4C 0.9600 .
C5 C6 1.434(17) .
C5 Sn1 2.112(7) .
C5 H5A 0.9700 .
C5 H5B 0.9700 .
C6 C7 1.572(17) .
C6 H6A 0.9700 .
C6 H6B 0.9700 .
C7 C8 1.469(18) .
C7 H7A 0.9700 .
C7 H7B 0.9700 .
C8 H8A 0.9600 .
C8 H8B 0.9600 .
C8 H8C 0.9600 .
C9 C10 1.482(9) .
C9 Sn2 2.114(7) .
C9 H9A 0.9700 .
C9 H9B 0.9700 .
C10 C11 1.502(11) .
C10 H10A 0.9700 .
C10 H10B 0.9700 .
C11 C12 1.462(13) .
C11 H11A 0.9700 .
C11 H11B 0.9700 .
C12 H12A 0.9600 .
C12 H12B 0.9600 .
C12 H12C 0.9600 .
C13 C14' 1.517(17) .
C13 C14 1.530(16) .
C13 Sn2 2.130(7) .
C14 C14' 1.39(3) .
C14 C15 1.477(17) .
C14' C15 1.496(17) .
C15 C16 1.408(16) .
C16 H16A 0.9600 .
C16 H16B 0.9600 .
C16 H16C 0.9600 .
C17 C18 1.492(9) .
C17 Sn3 2.120(7) .
C17 H17A 0.9700 .
C17 H17B 0.9700 .
C18 C19 1.527(12) .
C18 H18A 0.9700 .
C18 H18B 0.9700 .
C19 C20 1.511(13) .
C19 H19A 0.9700 .
C19 H19B 0.9700 .
C20 H20A 0.9600 .
C20 H20B 0.9600 .
C20 H20C 0.9600 .
C21 C22 1.484(10) .
C21 Sn3 2.104(6) .
C21 H21A 0.9700 .
C21 H21B 0.9700 .
C22 C23 1.528(10) .
C22 H22A 0.9700 .
C22 H22B 0.9700 .
C23 C24 1.490(13) .
C23 H23A 0.9700 .
C23 H23B 0.9700 .
C24 H24A 0.9600 .
C24 H24B 0.9600 .
C24 H24C 0.9600 .
C31 C36 1.369(11) .
C31 C32 1.372(11) .
C31 P2 1.793(7) .
C32 C33 1.389(12) .
C32 H32 0.9300 .
C33 C34 1.354(15) .
C33 H33 0.9300 .
C34 C35 1.315(15) .
C34 H34 0.9300 .
C35 C36 1.359(14) .
C35 H35 0.9300 .
C36 H36 0.9300 .
C37 C38 1.366(9) .
C37 C42 1.382(11) .
C37 P3 1.792(7) .
C38 C39 1.383(12) .
C38 H38 0.9300 .
C39 C40 1.349(15) .
C39 H39 0.9300 .
C40 C41 1.339(15) .
C40 H40 0.9300 .
C41 C42 1.398(12) .
C41 H41 0.9300 .
C42 H42 0.9300 .
O4 P2 1.519(4) .
O4 Sn1 2.133(4) .
O5 P2 1.506(5) .
O5 Sn2 2.173(4) .
O6 P2 1.538(4) .
O6 Sn3 1.994(4) .
O7 P3 1.547(5) .
O7 Sn2 2.019(4) .
O8 P3 1.505(4) .
O8 Sn3 2.159(4) .
P3 O9 1.510(5) .
Sn1 O1 2.023(4) .
Sn1 O2 2.148(5) 3_776
Sn2 O9 2.165(5) 3_675
Sn3 O3 2.152(4) .
P1 O2 1.500(5) .
P1 O3 1.507(4) .
P1 O1 1.538(4) .
P1 C25 1.803(7) .
O2 Sn1 2.148(5) 3_776
C25 C30 1.383(10) .
C25 C26 1.384(10) .
C26 C27 1.403(11) .
C26 H26 0.9300 .
C30 C29 1.395(11) .
C30 H30 0.9300 .
C28 C29 1.337(12) .
C28 C27 1.364(12) .
C28 H28 0.9300 .
C29 H29 0.9300 .
C27 H27 0.9300 .
O9 Sn2 2.165(5) 3_675
